data_2210851
loop_
_publ_author_name
'Olyaei, Abolfazl'
'Abbasi, Alireza'
'Ghandi, Mehdi'
'Salimi, Farshid'
'Eriksson, Lars'

_publ_section_title
;
 1-(1,3-Benzothiazol-2-yl)-4,5-dihydroxy-3-phenylimidazolidin-2-one
;
_journal_coeditor_code AC2051
_journal_issue 11
_journal_name_full 'Acta Crystallographica Section E'
_journal_page_first o5326
_journal_page_last o5327
_journal_paper_doi 10.1107/S1600536806044205
_journal_volume 62
_journal_year 2006
_chemical_formula_iupac 'C16 H13 N3 O3 S'
_chemical_formula_moiety 'C16 H13 N3 O3 S'
_chemical_formula_sum 'C16 H13 N3 O3 S'
_chemical_formula_weight 327.35
_chemical_name_systematic
;
1-(1,3-Benzothiazol-2-yl)-4,5-dihydroxy-3-phenylimidazolidin-2-one
;
_space_group_IT_number 14
_symmetry_cell_setting monoclinic
_symmetry_space_group_name_Hall '-P 2ybc'
_symmetry_space_group_name_H-M 'P 1 21/c 1'
_atom_sites_solution_hydrogens geom
_atom_sites_solution_primary direct
_atom_sites_solution_secondary difmap
_audit_creation_method SHELXL-97
_cell_angle_alpha 90.00
_cell_angle_beta 104.113(15)
_cell_angle_gamma 90.00
_cell_formula_units_Z 4
_cell_length_a 13.6414(18)
_cell_length_b 14.170(2)
_cell_length_c 7.9521(10)
_cell_measurement_reflns_used 11002
_cell_measurement_temperature 290(2)
_cell_measurement_theta_max 26.05
_cell_measurement_theta_min 2.1
_cell_volume 1490.7(4)
_computing_cell_refinement 'IPDS Software'
_computing_data_collection 'IPDS Software (Stoe, 1997)'
_computing_data_reduction 'IPDS Software'
_computing_molecular_graphics 'DIAMOND (Brandenburg, 1999)'
_computing_publication_material SHELXL97
_computing_structure_refinement 'SHELXL97 (Sheldrick, 1997)'
_computing_structure_solution 'SHELXS97 (Sheldrick, 1997)'
_diffrn_ambient_temperature 290(2)
_diffrn_detector_area_resol_mean 6.67
_diffrn_measured_fraction_theta_full 0.980
_diffrn_measured_fraction_theta_max 0.980
_diffrn_measurement_device_type 'Stoe IPDS'
_diffrn_measurement_method \f
_diffrn_radiation_monochromator graphite
_diffrn_radiation_source 'fine-focus sealed tube'
_diffrn_radiation_type MoK\a
_diffrn_radiation_wavelength 0.71073
_diffrn_reflns_av_R_equivalents 0.0399
_diffrn_reflns_av_sigmaI/netI 0.0319
_diffrn_reflns_limit_h_max 16
_diffrn_reflns_limit_h_min -16
_diffrn_reflns_limit_k_max 17
_diffrn_reflns_limit_k_min -17
_diffrn_reflns_limit_l_max 9
_diffrn_reflns_limit_l_min -9
_diffrn_reflns_number 11002
_diffrn_reflns_theta_full 25.50
_diffrn_reflns_theta_max 25.50
_diffrn_reflns_theta_min 2.11
_diffrn_standards_number 0
_exptl_absorpt_coefficient_mu 0.236
_exptl_absorpt_correction_T_max 0.9917
_exptl_absorpt_correction_T_min 0.9611
_exptl_absorpt_correction_type numerical
_exptl_absorpt_process_details '(X-RED; Stoe, 1997)'
_exptl_crystal_colour colourless
_exptl_crystal_density_diffrn 1.459
_exptl_crystal_density_method 'not measured'
_exptl_crystal_description needle
_exptl_crystal_F_000 680
_exptl_crystal_size_max 0.5
_exptl_crystal_size_mid 0.15
_exptl_crystal_size_min 0.1
_refine_diff_density_max 0.169
_refine_diff_density_min -0.163
_refine_ls_extinction_method none
_refine_ls_goodness_of_fit_ref 0.963
_refine_ls_hydrogen_treatment refall
_refine_ls_matrix_type full
_refine_ls_number_parameters 260
_refine_ls_number_reflns 2720
_refine_ls_number_restraints 0
_refine_ls_restrained_S_all 0.963
_refine_ls_R_factor_all 0.0470
_refine_ls_R_factor_gt 0.0306
_refine_ls_shift/su_max 0.000
_refine_ls_shift/su_mean 0.000
_refine_ls_structure_factor_coef Fsqd
_refine_ls_weighting_details 'calc w=1/[\s^2^(Fo^2^)+(0.0499P)^2^+0.07P] where P=(Fo^2^+2Fc^2^)/3'
_refine_ls_weighting_scheme calc
_refine_ls_wR_factor_gt 0.0764
_refine_ls_wR_factor_ref 0.0813
_reflns_number_gt 2027
_reflns_number_total 2720
_reflns_threshold_expression I>\2S(I)
_cod_data_source_file ac2051.cif
_cod_data_source_block I
_cod_original_sg_symbol_H-M 'P 21/c'
_cod_database_code 2210851
_cod_database_fobs_code 2210851

loop_
_symmetry_equiv_pos_as_xyz
'x, y, z'
'-x, y+1/2, -z+1/2'
'-x, -y, -z'
'x, -y-1/2, z-1/2'

loop_
_atom_site_type_symbol
_atom_site_label
_atom_site_fract_x
_atom_site_fract_y
_atom_site_fract_z
_atom_site_U_iso_or_equiv
_atom_site_adp_type
_atom_site_calc_flag
_atom_site_occupancy
S S1 0.52908(3) 0.83653(3) 0.10260(6) 0.04518(14) Uani d 1
O O1 0.69516(9) 0.77040(8) 0.35763(17) 0.0472(3) Uani d 1
O O2 0.79915(10) 0.57679(10) 0.03685(18) 0.0508(3) Uani d 1
H H21 0.775(2) 0.631(2) -0.017(4) 0.086(8) Uiso d 1
O O3 0.58254(10) 0.50153(9) 0.18737(18) 0.0496(3) Uani d 1
H H31 0.5737(18) 0.451(2) 0.130(3) 0.076(8) Uiso d 1
N N1 0.61327(10) 0.66108(9) 0.15689(18) 0.0368(3) Uani d 1
N N2 0.76969(10) 0.63018(10) 0.30308(19) 0.0417(3) Uani d 1
N N3 0.45328(10) 0.67701(9) -0.03212(19) 0.0386(3) Uani d 1
C C1 0.86044(13) 0.63273(11) 0.4387(2) 0.0416(4) Uani d 1
C C2 0.95373(14) 0.62636(16) 0.3991(3) 0.0564(5) Uani d 1
H H2 0.9562(16) 0.6259(16) 0.276(3) 0.068(7) Uiso d 1
C C3 1.04027(16) 0.62465(19) 0.5341(3) 0.0674(6) Uani d 1
H H3 1.105(2) 0.6198(18) 0.504(3) 0.084(8) Uiso d 1
C C4 1.03446(16) 0.63029(18) 0.7024(3) 0.0659(6) Uani d 1
H H4 1.096(2) 0.6296(19) 0.798(4) 0.093(8) Uiso d 1
C C5 0.94171(16) 0.63699(18) 0.7406(3) 0.0636(6) Uani d 1
H H5 0.9365(19) 0.6452(19) 0.864(4) 0.085(8) Uiso d 1
C C6 0.85419(15) 0.63774(15) 0.6082(3) 0.0533(5) Uani d 1
H H6 0.7911(18) 0.6425(16) 0.634(3) 0.072(7) Uiso d 1
C C7 0.38476(12) 0.74759(11) -0.1059(2) 0.0389(4) Uani d 1
C C8 0.29439(14) 0.73291(13) -0.2286(3) 0.0495(4) Uani d 1
C C9 0.23353(16) 0.81009(15) -0.2890(3) 0.0576(5) Uani d 1
H H9 0.1716(17) 0.8006(15) -0.370(3) 0.061(6) Uiso d 1
C C10 0.26156(17) 0.90039(14) -0.2281(3) 0.0612(6) Uani d 1
H H10 0.2132(19) 0.9495(18) -0.271(3) 0.082(7) Uiso d 1
C C11 0.35097(17) 0.91614(14) -0.1075(3) 0.0573(5) Uani d 1
H H11 0.3682(18) 0.9747(18) -0.066(3) 0.073(7) Uiso d 1
C C12 0.41318(13) 0.83901(11) -0.0476(2) 0.0429(4) Uani d 1
C C13 0.53039(11) 0.71418(10) 0.0753(2) 0.0353(4) Uani d 1
H H13 0.2737(15) 0.6677(14) -0.271(3) 0.055(6) Uiso d 1
C C14 0.63224(13) 0.56574(11) 0.1029(2) 0.0390(4) Uani d 1
H H14 0.6103(12) 0.5603(11) -0.025(2) 0.031(4) Uiso d 1
C C15 0.74810(13) 0.55963(11) 0.1661(2) 0.0405(4) Uani d 1
H H15 0.7667(12) 0.4964(12) 0.214(2) 0.033(4) Uiso d 1
C C16 0.69410(12) 0.69497(11) 0.2832(2) 0.0377(4) Uani d 1

loop_
_atom_site_aniso_label
_atom_site_aniso_U_11
_atom_site_aniso_U_22
_atom_site_aniso_U_33
_atom_site_aniso_U_12
_atom_site_aniso_U_13
_atom_site_aniso_U_23
S1 0.0485(3) 0.0290(2) 0.0573(3) -0.00224(17) 0.0115(2) -0.00327(18)
O1 0.0438(6) 0.0417(6) 0.0558(8) -0.0039(5) 0.0115(6) -0.0165(5)
O2 0.0521(7) 0.0545(8) 0.0473(8) 0.0123(6) 0.0148(6) -0.0030(6)
O3 0.0609(8) 0.0336(6) 0.0524(8) -0.0111(5) 0.0101(6) -0.0012(6)
N1 0.0388(7) 0.0299(6) 0.0398(8) -0.0014(5) 0.0061(6) -0.0032(5)
N2 0.0383(7) 0.0422(7) 0.0422(9) 0.0015(6) 0.0050(6) -0.0079(6)
N3 0.0391(7) 0.0321(7) 0.0437(8) 0.0000(5) 0.0084(6) 0.0000(6)
C1 0.0385(8) 0.0402(8) 0.0440(11) -0.0036(7) 0.0058(7) -0.0041(7)
C2 0.0419(10) 0.0760(13) 0.0511(13) -0.0045(9) 0.0112(9) -0.0059(10)
C3 0.0395(11) 0.0919(16) 0.0694(16) -0.0024(10) 0.0104(10) -0.0114(12)
C4 0.0481(11) 0.0829(15) 0.0591(15) -0.0019(10) -0.0016(10) -0.0098(11)
C5 0.0556(12) 0.0875(16) 0.0437(13) -0.0004(11) 0.0046(9) -0.0073(10)
C6 0.0444(10) 0.0685(12) 0.0468(12) -0.0005(9) 0.0107(9) -0.0042(9)
C7 0.0409(9) 0.0343(8) 0.0434(10) 0.0033(6) 0.0141(7) 0.0039(7)
C8 0.0480(10) 0.0447(10) 0.0531(12) 0.0018(8) 0.0071(9) 0.0026(8)
C9 0.0504(11) 0.0590(11) 0.0588(13) 0.0102(9) 0.0046(10) 0.0087(9)
C10 0.0607(12) 0.0494(11) 0.0725(15) 0.0173(9) 0.0143(11) 0.0164(10)
C11 0.0639(12) 0.0353(10) 0.0737(15) 0.0077(8) 0.0188(11) 0.0072(9)
C12 0.0465(9) 0.0350(8) 0.0501(11) 0.0017(7) 0.0171(8) 0.0038(7)
C13 0.0392(8) 0.0304(7) 0.0383(9) -0.0016(6) 0.0135(7) 0.0000(6)
C14 0.0471(9) 0.0302(8) 0.0378(10) -0.0008(6) 0.0070(8) -0.0017(6)
C15 0.0464(9) 0.0327(8) 0.0396(9) 0.0042(7) 0.0054(8) -0.0020(7)
C16 0.0375(8) 0.0360(8) 0.0407(10) -0.0037(6) 0.0118(7) -0.0032(7)

loop_
_atom_type_symbol
_atom_type_description
_atom_type_scat_dispersion_real
_atom_type_scat_dispersion_imag
_atom_type_scat_source
C C 0.0033 0.0016 'International Tables Vol C Tables 4.2.6.8 and 6.1.1.4'
H H 0.0000 0.0000 'International Tables Vol C Tables 4.2.6.8 and 6.1.1.4'
N N 0.0061 0.0033 'International Tables Vol C Tables 4.2.6.8 and 6.1.1.4'
O O 0.0106 0.0060 'International Tables Vol C Tables 4.2.6.8 and 6.1.1.4'
S S 0.1246 0.1234 'International Tables Vol C Tables 4.2.6.8 and 6.1.1.4'

loop_
_geom_angle_atom_site_label_1
_geom_angle_atom_site_label_2
_geom_angle_atom_site_label_3
_geom_angle
C12 S1 C13 88.27(8)
C15 O2 H21 108.1(18)
C14 O3 H31 108.2(18)
C13 N1 C16 124.61(13)
C13 N1 C14 123.34(13)
C16 N1 C14 111.57(13)
C16 N2 C1 124.23(14)
C16 N2 C15 111.55(13)
C1 N2 C15 124.19(13)
C13 N3 C7 109.81(13)
C6 C1 C2 120.44(17)
C6 C1 N2 119.48(16)
C2 C1 N2 120.03(18)
C1 C2 C3 118.7(2)
C1 C2 H2 118.8(13)
C3 C2 H2 122.5(13)
C4 C3 C2 121.1(2)
C4 C3 H3 121.2(16)
C2 C3 H3 117.7(16)
C3 C4 C5 119.9(2)
C3 C4 H4 120.9(17)
C5 C4 H4 119.2(17)
C4 C5 C6 120.1(2)
C4 C5 H5 120.7(14)
C6 C5 H5 119.1(15)
C1 C6 C5 119.8(2)
C1 C6 H6 120.1(15)
C5 C6 H6 120.1(15)
C8 C7 N3 125.21(15)
C8 C7 C12 119.91(15)
N3 C7 C12 114.88(15)
C9 C8 C7 118.64(18)
C9 C8 H13 121.0(11)
C7 C8 H13 120.4(11)
C8 C9 C10 121.0(2)
C8 C9 H9 119.2(14)
C10 C9 H9 119.8(13)
C11 C10 C9 121.02(18)
C11 C10 H10 123.0(15)
C9 C10 H10 115.9(15)
C10 C11 C12 118.31(19)
C10 C11 H11 120.9(15)
C12 C11 H11 120.8(15)
C11 C12 C7 121.06(17)
C11 C12 S1 128.91(15)
C7 C12 S1 110.02(12)
N3 C13 N1 121.93(13)
N3 C13 S1 117.01(12)
N1 C13 S1 120.93(11)
O3 C14 N1 108.60(14)
O3 C14 C15 112.66(14)
N1 C14 C15 101.39(12)
O3 C14 H14 112.4(9)
N1 C14 H14 110.0(9)
C15 C14 H14 111.2(9)
O2 C15 N2 112.65(14)
O2 C15 C14 113.97(14)
N2 C15 C14 102.14(13)
O2 C15 H15 108.6(10)
N2 C15 H15 110.4(9)
C14 C15 H15 109.0(9)
O1 C16 N2 128.00(15)
O1 C16 N1 124.69(15)
N2 C16 N1 107.29(13)

loop_
_geom_bond_atom_site_label_1
_geom_bond_atom_site_label_2
_geom_bond_distance
_geom_bond_publ_flag
S1 C12 1.7337(18) yes
S1 C13 1.7479(15) yes
O1 C16 1.220(2) yes
O2 C15 1.397(2) yes
O2 H21 0.90(3) ?
O3 C14 1.400(2) yes
O3 H31 0.84(3) ?
N1 C13 1.381(2) yes
N1 C16 1.384(2) yes
N1 C14 1.460(2) yes
N2 C16 1.361(2) yes
N2 C1 1.430(2) yes
N2 C15 1.455(2) yes
N3 C13 1.294(2) yes
N3 C7 1.397(2) yes
C1 C6 1.373(3) yes
C1 C2 1.387(3) yes
C2 C3 1.389(3) yes
C2 H2 0.99(3) ?
C3 C4 1.362(4) yes
C3 H3 0.96(3) ?
C4 C5 1.375(3) yes
C4 H4 0.98(3) ?
C5 C6 1.386(3) yes
C5 H5 1.01(3) ?
C6 H6 0.94(2) ?
C7 C8 1.389(3) yes
C7 C12 1.399(2) yes
C8 C9 1.386(3) yes
C8 H13 1.00(2) ?
C9 C10 1.388(3) yes
C9 H9 0.94(2) ?
C10 C11 1.373(3) yes
C10 H10 0.96(3) ?
C11 C12 1.395(3) yes
C11 H11 0.90(3) ?
C14 C15 1.540(2) yes
C14 H14 0.988(17) ?
C15 H15 0.983(17) ?

loop_
_geom_hbond_atom_site_label_D
_geom_hbond_atom_site_label_H
_geom_hbond_atom_site_label_A
_geom_hbond_site_symmetry_A
_geom_hbond_distance_DH
_geom_hbond_distance_HA
_geom_hbond_distance_DA
_geom_hbond_angle_DHA
_geom_hbond_publ_flag
O2 H21 O1 4_575 0.90(3) 1.90(3) 2.7832(18) 166(2) yes
O3 H31 N3 3_665 0.84(3) 1.97(3) 2.8053(18) 170(3) yes
